data_7038938
loop_
_publ_author_name
'Wang, Wen-Min'
'Qiao, Wan-Zhen'
'Zhang, Hong-Xia'
'Wang, Shi-Yu'
'Nie, Yao-Yao'
'Chen, Hong-Man'
'Liu, Zhen'
'Gao, Hong-Ling'
'Cui, Jian-Zhong'
'Zhao, Bin'

_publ_section_title
;
 Structures and magnetic properties of several phenoxo-O bridged dinuclear
 lanthanide complexes: Dy derivatives displaying substituent dependent
 magnetic relaxation behavior.
;
_journal_issue 19
_journal_name_full 'Dalton transactions (Cambridge, England : 2003)'
_journal_page_first 8182
_journal_page_last 8191
_journal_paper_doi 10.1039/c6dt00220j
_journal_volume 45
_journal_year 2016
_chemical_formula_sum 'C94 H70 N4 O12 Tb2'
_chemical_formula_weight 1765.38
_chemical_name_systematic
; 
 ? 
;
_space_group_IT_number 2
_symmetry_cell_setting triclinic
_symmetry_space_group_name_Hall '-P 1'
_symmetry_space_group_name_H-M 'P -1'
_atom_sites_solution_hydrogens geom
_atom_sites_solution_primary direct
_atom_sites_solution_secondary difmap
_audit_creation_method SHELXL-97
_audit_update_record
;
2016-02-19 deposited with the CCDC.
2016-04-04 downloaded from the CCDC.
;
_cell_angle_alpha 104.16(3)
_cell_angle_beta 91.36(3)
_cell_angle_gamma 104.84(3)
_cell_formula_units_Z 2
_cell_length_a 12.010(2)
_cell_length_b 14.425(3)
_cell_length_c 23.624(5)
_cell_measurement_reflns_used 10428
_cell_measurement_temperature 113(2)
_cell_measurement_theta_max 27.9384
_cell_measurement_theta_min 1.5438
_cell_volume 3819.7(15)
_computing_structure_refinement 'SHELXL-97 (Sheldrick, 1997)'
_computing_structure_solution 'SHELXS-97 (Sheldrick, 1990)'
_diffrn_ambient_temperature 113(2)
_diffrn_measured_fraction_theta_full 0.956
_diffrn_measured_fraction_theta_max 0.956
_diffrn_measurement_device_type ccd
_diffrn_radiation_monochromator graphite
_diffrn_radiation_source 'fine-focus sealed tube'
_diffrn_radiation_type MoK\a
_diffrn_radiation_wavelength 0.71073
_diffrn_reflns_av_R_equivalents 0.0452
_diffrn_reflns_av_unetI/netI 0.0844
_diffrn_reflns_limit_h_max 15
_diffrn_reflns_limit_h_min -15
_diffrn_reflns_limit_k_max 18
_diffrn_reflns_limit_k_min -18
_diffrn_reflns_limit_l_max 31
_diffrn_reflns_limit_l_min -30
_diffrn_reflns_number 36403
_diffrn_reflns_theta_full 28.08
_diffrn_reflns_theta_max 28.08
_diffrn_reflns_theta_min 1.54
_exptl_absorpt_coefficient_mu 1.906
_exptl_absorpt_correction_T_max 0.8036
_exptl_absorpt_correction_T_min 0.7018
_exptl_absorpt_correction_type multi-scan
_exptl_absorpt_process_details 'REQAB (Rigaku, 1998)'
_exptl_crystal_colour red
_exptl_crystal_density_diffrn 1.535
_exptl_crystal_density_method 'not measured'
_exptl_crystal_description block
_exptl_crystal_F_000 1776
_exptl_crystal_size_max 0.20
_exptl_crystal_size_mid 0.18
_exptl_crystal_size_min 0.12
_refine_diff_density_max 1.976
_refine_diff_density_min -1.856
_refine_diff_density_rms 0.143
_refine_ls_extinction_coef 0.0049(3)
_refine_ls_extinction_expression Fc^*^=kFc[1+0.001xFc^2^\l^3^/sin(2\q)]^-1/4^
_refine_ls_extinction_method SHELXL
_refine_ls_goodness_of_fit_ref 0.961
_refine_ls_hydrogen_treatment mixed
_refine_ls_matrix_type full
_refine_ls_number_parameters 1062
_refine_ls_number_reflns 17765
_refine_ls_number_restraints 242
_refine_ls_restrained_S_all 0.957
_refine_ls_R_factor_all 0.0883
_refine_ls_R_factor_gt 0.0562
_refine_ls_shift/su_max 0.001
_refine_ls_shift/su_mean 0.000
_refine_ls_structure_factor_coef Fsqd
_refine_ls_weighting_details 'calc w=1/[\s^2^(Fo^2^)+(0.0802P)^2^+3.9562P] where P=(Fo^2^+2Fc^2^)/3'
_refine_ls_weighting_scheme calc
_refine_ls_wR_factor_gt 0.1293
_refine_ls_wR_factor_ref 0.1527
_reflns_number_gt 12462
_reflns_number_total 17765
_reflns_threshold_expression >2sigma(I)
_cod_data_source_file c6dt00220j2.cif
_cod_data_source_block 2
_cod_depositor_comments
;
The following automatic conversions were performed:

'_symmetry_cell_setting' value 'Triclinic' changed to 'triclinic'
according to
/usr/data/users/saulius/crontab/automatic-downloads/rss-feeds/RSC/lib/dictionaries/cif_core.dic
dictionary named 'cif_core.dic' version 2.4.2 from 2011-04-26.

Automatic conversion script
Id: cif_fix_values 4268 2015-11-12 08:31:59Z antanas 

 Adding full bibliography for 7038938--7038946.cif.
;
_cod_original_cell_volume 3819.6(13)
_cod_original_sg_symbol_H-M P-1
_cod_database_code 7038938

loop_
_symmetry_equiv_pos_as_xyz
'x, y, z'
'-x, -y, -z'

loop_
_atom_site_label
_atom_site_type_symbol
_atom_site_fract_x
_atom_site_fract_y
_atom_site_fract_z
_atom_site_U_iso_or_equiv
_atom_site_adp_type
_atom_site_occupancy
_atom_site_symmetry_multiplicity
_atom_site_calc_flag
_atom_site_refinement_flags
_atom_site_disorder_assembly
_atom_site_disorder_group
Tb1 Tb 0.87504(2) 0.049863(19) 0.032445(11) 0.02816(10) Uani 1 1 d . . .
Tb2 Tb 0.61313(2) 0.92540(2) 0.486286(13) 0.03876(11) Uani 1 1 d . . .
O1 O 0.9565(3) -0.0897(3) 0.01487(18) 0.0315(9) Uani 1 1 d . . .
O2 O 0.5470(4) 0.4203(3) 0.0954(2) 0.0441(11) Uani 1 1 d . . .
O3 O 0.7712(3) -0.0655(3) -0.05202(17) 0.0321(9) Uani 1 1 d . . .
O4 O 0.7968(3) 0.1336(3) -0.02304(17) 0.0311(8) Uani 1 1 d . . .
O5 O 0.9516(3) 0.0467(3) 0.12447(17) 0.0359(9) Uani 1 1 d . . .
O6 O 0.9433(4) 0.2108(3) 0.08946(17) 0.0377(10) Uani 1 1 d . A .
O7 O 0.5776(3) 1.0780(3) 0.53934(18) 0.0409(10) Uani 1 1 d . . .
O8 O 0.8649(7) 0.5007(4) 0.3499(3) 0.093(2) Uani 1 1 d . . .
O9 O 0.7271(3) 1.0513(3) 0.44768(18) 0.0390(10) Uani 1 1 d . . .
O10 O 0.6173(3) 0.8639(3) 0.38576(18) 0.0412(10) Uani 1 1 d . . .
O11 O 0.5669(3) 0.9046(3) 0.57854(19) 0.0448(11) Uani 1 1 d . . .
O12 O 0.5416(4) 0.7581(3) 0.4794(2) 0.0478(11) Uani 1 1 d . . .
N1 N 0.7522(4) -0.0951(3) 0.0614(2) 0.0284(10) Uani 1 1 d . . .
N2 N 0.6826(4) 0.0725(3) 0.0798(2) 0.0322(10) Uani 1 1 d . . .
N3 N 0.7788(4) 1.0317(4) 0.5571(2) 0.0418(13) Uani 1 1 d . . .
N4 N 0.8047(4) 0.8542(4) 0.4898(2) 0.0436(13) Uani 1 1 d . . .
C1 C 0.7921(5) -0.1770(4) 0.0540(2) 0.0324(12) Uani 1 1 d . . .
C2 C 0.9015(5) -0.1719(4) 0.0291(3) 0.0349(13) Uani 1 1 d . . .
C3 C 0.9412(5) -0.2568(4) 0.0216(3) 0.0411(15) Uani 1 1 d . . .
H3 H 1.0135 -0.2565 0.0060 0.049 Uiso 1 1 calc R . .
C4 C 0.8773(6) -0.3428(5) 0.0363(3) 0.0471(17) Uani 1 1 d . . .
H4 H 0.9072 -0.3991 0.0296 0.056 Uiso 1 1 calc R . .
C5 C 0.7737(6) -0.3480(5) 0.0598(3) 0.0442(15) Uani 1 1 d . . .
H5 H 0.7322 -0.4071 0.0691 0.053 Uiso 1 1 calc R . .
C6 C 0.7287(5) -0.2641(4) 0.0702(3) 0.0354(13) Uani 1 1 d . . .
C7 C 0.6232(5) -0.2615(4) 0.0939(3) 0.0387(14) Uani 1 1 d . . .
H7 H 0.5791 -0.3173 0.1056 0.046 Uiso 1 1 calc R . .
C8 C 0.5836(5) -0.1791(4) 0.1003(3) 0.0361(13) Uani 1 1 d . . .
H8 H 0.5118 -0.1776 0.1160 0.043 Uiso 1 1 calc R . .
C9 C 0.6505(5) -0.0963(4) 0.0833(3) 0.0324(12) Uani 1 1 d . . .
C10 C 0.6129(5) -0.0052(4) 0.0887(3) 0.0340(13) Uani 1 1 d . . .
H10 H 0.5370 -0.0040 0.0988 0.041 Uiso 1 1 calc R . .
C11 C 0.6396(5) 0.1579(4) 0.0839(3) 0.0305(12) Uani 1 1 d . . .
C12 C 0.5454(5) 0.1566(4) 0.0496(2) 0.0308(12) Uani 1 1 d . . .
H12 H 0.5035 0.0959 0.0232 0.037 Uiso 1 1 calc R . .
C13 C 0.5096(5) 0.2414(4) 0.0526(3) 0.0358(13) Uani 1 1 d . . .
H13 H 0.4428 0.2384 0.0291 0.043 Uiso 1 1 calc R . .
C14 C 0.5719(5) 0.3303(4) 0.0899(3) 0.0345(13) Uani 1 1 d . . .
C15 C 0.6669(5) 0.3331(5) 0.1261(3) 0.0449(16) Uani 1 1 d . . .
H15 H 0.7080 0.3938 0.1529 0.054 Uiso 1 1 calc R . .
C16 C 0.7014(5) 0.2480(5) 0.1232(3) 0.0439(16) Uani 1 1 d . . .
H16 H 0.7665 0.2501 0.1476 0.053 Uiso 1 1 calc R . .
C17 C 0.4575(6) 0.4225(5) 0.0557(3) 0.0431(15) Uani 1 1 d . . .
H17A H 0.4480 0.4899 0.0639 0.065 Uiso 1 1 calc R . .
H17B H 0.3849 0.3763 0.0604 0.065 Uiso 1 1 calc R . .
H17C H 0.4778 0.4029 0.0154 0.065 Uiso 1 1 calc R . .
C18 C 0.7200(5) -0.2420(4) -0.1369(3) 0.0366(13) Uani 1 1 d . . .
H18 H 0.7759 -0.2315 -0.1053 0.044 Uiso 1 1 calc R . .
C19 C 0.6815(6) -0.3349(4) -0.1758(3) 0.0440(15) Uani 1 1 d . . .
H19 H 0.7127 -0.3874 -0.1717 0.053 Uiso 1 1 calc R . .
C20 C 0.5966(7) -0.3510(5) -0.2210(3) 0.0542(18) Uani 1 1 d . . .
H20 H 0.5680 -0.4154 -0.2468 0.065 Uiso 1 1 calc R . .
C21 C 0.5540(6) -0.2747(5) -0.2286(3) 0.0501(17) Uani 1 1 d . . .
H21 H 0.4982 -0.2857 -0.2605 0.060 Uiso 1 1 calc R . .
C22 C 0.5930(5) -0.1810(4) -0.1894(3) 0.0370(13) Uani 1 1 d . . .
H22 H 0.5618 -0.1287 -0.1939 0.044 Uiso 1 1 calc R . .
C23 C 0.6779(5) -0.1638(4) -0.1436(2) 0.0298(11) Uani 1 1 d . . .
C24 C 0.7239(4) -0.0648(4) -0.0997(2) 0.0278(11) Uani 1 1 d . . .
C25 C 0.7126(5) 0.0228(4) -0.1138(2) 0.0308(12) Uani 1 1 d . . .
H25 H 0.6776 0.0171 -0.1514 0.037 Uiso 1 1 calc R . .
C26 C 0.7502(4) 0.1166(4) -0.0751(2) 0.0265(11) Uani 1 1 d . . .
C27 C 0.7334(4) 0.2049(4) -0.0929(3) 0.0304(12) Uani 1 1 d . . .
C28 C 0.7155(5) 0.2072(5) -0.1512(3) 0.0376(13) Uani 1 1 d . . .
H28 H 0.7174 0.1509 -0.1817 0.045 Uiso 1 1 calc R . .
C29 C 0.6950(6) 0.2895(5) -0.1656(3) 0.0463(16) Uani 1 1 d . . .
H29 H 0.6826 0.2888 -0.2055 0.056 Uiso 1 1 calc R . .
C30 C 0.6926(6) 0.3712(5) -0.1225(3) 0.0470(16) Uani 1 1 d . . .
H30 H 0.6773 0.4269 -0.1325 0.056 Uiso 1 1 calc R . .
C31 C 0.7125(6) 0.3733(5) -0.0640(3) 0.0434(15) Uani 1 1 d . . .
H31 H 0.7123 0.4308 -0.0341 0.052 Uiso 1 1 calc R . .
C32 C 0.7328(5) 0.2906(4) -0.0491(3) 0.0360(13) Uani 1 1 d . . .
H32 H 0.7463 0.2924 -0.0090 0.043 Uiso 1 1 calc R . .
C33 C 1.0280(5) -0.0339(5) 0.2068(3) 0.0432(15) Uani 1 1 d . . .
H33 H 0.9668 -0.0755 0.1785 0.052 Uiso 1 1 calc R . .
C34 C 1.0846(6) -0.0757(6) 0.2424(3) 0.0500(17) Uani 1 1 d . . .
H34 H 1.0618 -0.1453 0.2383 0.060 Uiso 1 1 calc R . .
C35 C 1.1739(5) -0.0150(6) 0.2838(3) 0.0537(19) Uani 1 1 d . . .
H35 H 1.2114 -0.0431 0.3085 0.064 Uiso 1 1 calc R . .
C36 C 1.2086(5) 0.0857(6) 0.2893(3) 0.0497(17) Uani 1 1 d . . .
H36 H 1.2706 0.1268 0.3174 0.060 Uiso 1 1 calc R . .
C37 C 1.1525(5) 0.1275(5) 0.2537(3) 0.0438(15) Uani 1 1 d . . .
H37 H 1.1768 0.1969 0.2575 0.053 Uiso 1 1 calc R . .
C38 C 1.0605(5) 0.0674(5) 0.2123(2) 0.0362(13) Uani 1 1 d . . .
C39 C 1.0044(5) 0.1089(5) 0.1707(3) 0.0345(13) Uani 1 1 d . . .
C40 C 1.0120(5) 0.2109(5) 0.1837(3) 0.0397(14) Uani 1 1 d . A .
H40 H 1.0380 0.2502 0.2226 0.048 Uiso 1 1 calc R . .
C41 C 0.9832(5) 0.2574(4) 0.1422(3) 0.0321(12) Uani 1 1 d D . .
C42 C 1.0043(14) 0.3677(6) 0.1581(7) 0.037(2) Uani 0.518(7) 1 d PDU A 1
C43 C 1.0764(11) 0.4316(9) 0.2049(6) 0.047(2) Uani 0.518(7) 1 d PU A 1
H43 H 1.1159 0.4063 0.2304 0.056 Uiso 0.518(7) 1 calc PR A 1
C44 C 1.0920(12) 0.5339(10) 0.2154(7) 0.057(3) Uani 0.518(7) 1 d PU A 1
H44 H 1.1427 0.5777 0.2478 0.069 Uiso 0.518(7) 1 calc PR A 1
C45 C 1.0366(13) 0.5709(11) 0.1804(7) 0.054(2) Uani 0.518(7) 1 d PU A 1
H45 H 1.0464 0.6405 0.1885 0.064 Uiso 0.518(7) 1 calc PR A 1
C46 C 0.9670(12) 0.5093(10) 0.1338(6) 0.048(2) Uani 0.518(7) 1 d PU A 1
H46 H 0.9262 0.5356 0.1096 0.057 Uiso 0.518(7) 1 calc PR A 1
C47 C 0.9538(12) 0.4073(9) 0.1205(6) 0.042(2) Uani 0.518(7) 1 d PU A 1
H47 H 0.9099 0.3652 0.0854 0.051 Uiso 0.518(7) 1 calc PR A 1
C42' C 0.9936(11) 0.3694(5) 0.1578(5) 0.040(2) Uani 0.482(7) 1 d PGDU A 2
C43' C 0.9667(10) 0.4157(6) 0.2125(4) 0.049(3) Uani 0.482(7) 1 d PGU A 2
H43' H 0.9474 0.3793 0.2411 0.059 Uiso 0.482(7) 1 calc PR A 2
C44' C 0.9680(9) 0.5154(6) 0.2255(4) 0.057(3) Uani 0.482(7) 1 d PGU A 2
H44' H 0.9495 0.5470 0.2630 0.069 Uiso 0.482(7) 1 calc PR A 2
C45' C 0.9961(9) 0.5686(5) 0.1838(5) 0.054(3) Uani 0.482(7) 1 d PGU A 2
H45' H 0.9970 0.6367 0.1927 0.065 Uiso 0.482(7) 1 calc PR A 2
C46' C 1.0231(9) 0.5223(6) 0.1290(4) 0.047(2) Uani 0.482(7) 1 d PGU A 2
H46' H 1.0423 0.5587 0.1005 0.056 Uiso 0.482(7) 1 calc PR A 2
C47' C 1.0218(10) 0.4227(6) 0.1160(4) 0.043(2) Uani 0.482(7) 1 d PGU A 2
H47' H 1.0402 0.3910 0.0786 0.052 Uiso 0.482(7) 1 calc PR A 2
C48 C 0.7484(14) 0.4378(10) 0.3126(7) 0.053(4) Uani 0.50 1 d P B 3
H48A H 0.6864 0.4288 0.3387 0.080 Uiso 0.50 1 calc PR B 3
H48B H 0.7566 0.3728 0.2914 0.080 Uiso 0.50 1 calc PR B 3
H48C H 0.7291 0.4726 0.2845 0.080 Uiso 0.50 1 calc PR B 3
C48' C 0.8162(15) 0.4509(11) 0.2892(7) 0.060(4) Uani 0.50 1 d P B 4
H48D H 0.8775 0.4595 0.2627 0.090 Uiso 0.50 1 calc PR B 4
H48E H 0.7558 0.4799 0.2788 0.090 Uiso 0.50 1 calc PR B 4
H48F H 0.7828 0.3799 0.2854 0.090 Uiso 0.50 1 calc PR B 4
C49 C 0.7692(5) 1.1226(6) 0.5861(3) 0.0431(16) Uani 1 1 d . . .
C50 C 0.6603(5) 1.1450(5) 0.5769(3) 0.0424(15) Uani 1 1 d . . .
C51 C 0.6508(6) 1.2359(6) 0.6078(3) 0.0540(19) Uani 1 1 d . . .
H51 H 0.5793 1.2517 0.6039 0.065 Uiso 1 1 calc R . .
C52 C 0.7435(6) 1.3070(6) 0.6453(4) 0.068(2) Uani 1 1 d . . .
H52 H 0.7340 1.3701 0.6647 0.081 Uiso 1 1 calc R . .
C53 C 0.8470(6) 1.2863(7) 0.6541(4) 0.065(2) Uani 1 1 d . . .
H53 H 0.9082 1.3341 0.6799 0.078 Uiso 1 1 calc R . .
C54 C 0.8615(5) 1.1943(6) 0.6247(3) 0.0503(18) Uani 1 1 d . . .
C55 C 0.9659(6) 1.1669(6) 0.6299(3) 0.0528(19) Uani 1 1 d . . .
H55 H 1.0300 1.2120 0.6550 0.063 Uiso 1 1 calc R . .
C56 C 0.9749(5) 1.0774(6) 0.5994(3) 0.0491(18) Uani 1 1 d . . .
H56 H 1.0452 1.0597 0.6028 0.059 Uiso 1 1 calc R . .
C57 C 0.8791(5) 1.0099(5) 0.5622(3) 0.0454(16) Uani 1 1 d . . .
C58 C 0.8871(6) 0.9148(6) 0.5275(3) 0.0525(19) Uani 1 1 d . . .
H58 H 0.9561 0.8960 0.5327 0.063 Uiso 1 1 calc R . .
C59 C 0.8204(6) 0.7635(6) 0.4562(3) 0.0535(18) Uani 1 1 d . . .
C60 C 0.9082(6) 0.7205(6) 0.4687(3) 0.0561(19) Uani 1 1 d . B .
H60 H 0.9602 0.7520 0.5030 0.067 Uiso 1 1 calc R . .
C61 C 0.9199(7) 0.6339(6) 0.4324(4) 0.060(2) Uani 1 1 d . . .
H61 H 0.9806 0.6070 0.4411 0.072 Uiso 1 1 calc R B .
C62 C 0.8437(8) 0.5862(5) 0.3833(4) 0.062(2) Uani 1 1 d . B .
C63 C 0.7547(7) 0.6253(6) 0.3711(4) 0.066(2) Uani 1 1 d . . .
H63 H 0.7017 0.5923 0.3373 0.080 Uiso 1 1 calc R B .
C64 C 0.7430(6) 0.7108(5) 0.4073(3) 0.0529(18) Uani 1 1 d . B .
H64 H 0.6800 0.7353 0.3988 0.063 Uiso 1 1 calc R . .
C65 C 0.8327(6) 1.2411(5) 0.4391(3) 0.0433(15) Uani 1 1 d . . .
H65 H 0.7747 1.2325 0.4655 0.052 Uiso 1 1 calc R . .
C66 C 0.8961(7) 1.3365(5) 0.4393(3) 0.0532(18) Uani 1 1 d . . .
H66 H 0.8805 1.3927 0.4650 0.064 Uiso 1 1 calc R . .
C67 C 0.9822(7) 1.3487(5) 0.4018(4) 0.061(2) Uani 1 1 d . . .
H67 H 1.0255 1.4136 0.4014 0.073 Uiso 1 1 calc R . .
C68 C 1.0052(7) 1.2668(5) 0.3651(3) 0.0560(19) Uani 1 1 d . . .
H68 H 1.0664 1.2755 0.3405 0.067 Uiso 1 1 calc R . .
C69 C 0.9405(5) 1.1729(5) 0.3638(3) 0.0409(14) Uani 1 1 d . . .
H69 H 0.9556 1.1174 0.3372 0.049 Uiso 1 1 calc R . .
C70 C 0.8529(5) 1.1579(4) 0.4008(3) 0.0326(12) Uani 1 1 d . . .
C71 C 0.7762(5) 1.0569(4) 0.4017(3) 0.0324(12) Uani 1 1 d . . .
C72 C 0.7643(4) 0.9767(4) 0.3519(3) 0.0311(12) Uani 1 1 d . . .
H72 H 0.8113 0.9856 0.3208 0.037 Uiso 1 1 calc R . .
C73 C 0.6849(5) 0.8841(4) 0.3469(3) 0.0344(13) Uani 1 1 d . . .
C74 C 0.6774(5) 0.7994(4) 0.2945(3) 0.0359(13) Uani 1 1 d . . .
C75 C 0.7718(6) 0.7923(5) 0.2617(3) 0.0430(15) Uani 1 1 d . . .
H75 H 0.8402 0.8458 0.2701 0.052 Uiso 1 1 calc R . .
C76 C 0.7668(7) 0.7082(6) 0.2172(3) 0.061(2) Uani 1 1 d . . .
H76 H 0.8317 0.7047 0.1954 0.074 Uiso 1 1 calc R . .
C77 C 0.6698(9) 0.6305(6) 0.2044(4) 0.068(2) Uani 1 1 d . . .
H77 H 0.6681 0.5722 0.1746 0.082 Uiso 1 1 calc R . .
C78 C 0.5724(8) 0.6365(5) 0.2350(4) 0.067(3) Uani 1 1 d . . .
H78 H 0.5034 0.5836 0.2251 0.081 Uiso 1 1 calc R . .
C79 C 0.5774(7) 0.7212(5) 0.2804(3) 0.0563(19) Uani 1 1 d . . .
H79 H 0.5119 0.7251 0.3018 0.068 Uiso 1 1 calc R . .
C80 C 0.5019(6) 0.9756(6) 0.6868(3) 0.0483(17) Uani 1 1 d . . .
H80 H 0.5623 1.0162 0.6713 0.058 Uiso 1 1 calc R . .
C81 C 0.4619(6) 1.0164(6) 0.7395(3) 0.0572(19) Uani 1 1 d . . .
H81 H 0.4959 1.0838 0.7599 0.069 Uiso 1 1 calc R . .
C82 C 0.3727(7) 0.9589(7) 0.7622(3) 0.059(2) Uani 1 1 d . . .
H82 H 0.3440 0.9872 0.7976 0.071 Uiso 1 1 calc R . .
C83 C 0.3257(6) 0.8604(7) 0.7334(3) 0.058(2) Uani 1 1 d . . .
H83 H 0.2657 0.8205 0.7494 0.070 Uiso 1 1 calc R . .
C84 C 0.3661(6) 0.8184(6) 0.6802(3) 0.0492(17) Uani 1 1 d . . .
H84 H 0.3330 0.7506 0.6604 0.059 Uiso 1 1 calc R . .
C85 C 0.4551(5) 0.8769(5) 0.6565(3) 0.0422(15) Uani 1 1 d . . .
C86 C 0.4955(5) 0.8404(5) 0.5969(3) 0.0401(14) Uani 1 1 d . . .
C87 C 0.4518(5) 0.7413(5) 0.5655(3) 0.0443(16) Uani 1 1 d . . .
H87 H 0.4030 0.6968 0.5840 0.053 Uiso 1 1 calc R . .
C88 C 0.4766(5) 0.7047(5) 0.5081(3) 0.0407(14) Uani 1 1 d . . .
C89 C 0.4264(5) 0.5973(5) 0.4760(3) 0.0437(15) Uani 1 1 d . . .
C90 C 0.3513(8) 0.5296(6) 0.4979(4) 0.076(3) Uani 1 1 d . . .
H90 H 0.3288 0.5502 0.5362 0.091 Uiso 1 1 calc R . .
C91 C 0.3069(9) 0.4325(7) 0.4664(5) 0.094(4) Uani 1 1 d . . .
H91 H 0.2547 0.3878 0.4834 0.112 Uiso 1 1 calc R . .
C92 C 0.3356(6) 0.3997(5) 0.4124(4) 0.0572(19) Uani 1 1 d . . .
H92 H 0.3025 0.3330 0.3904 0.069 Uiso 1 1 calc R . .
C93 C 0.4142(9) 0.4646(7) 0.3896(4) 0.091(3) Uani 1 1 d . . .
H93 H 0.4387 0.4421 0.3519 0.109 Uiso 1 1 calc R . .
C94 C 0.4579(8) 0.5625(7) 0.4208(4) 0.090(3) Uani 1 1 d . . .
H94 H 0.5108 0.6068 0.4038 0.108 Uiso 1 1 calc R . .

loop_
_atom_site_aniso_label
_atom_site_aniso_U_11
_atom_site_aniso_U_22
_atom_site_aniso_U_33
_atom_site_aniso_U_23
_atom_site_aniso_U_13
_atom_site_aniso_U_12
Tb1 0.02780(15) 0.02963(15) 0.02754(16) 0.00358(11) -0.00287(10) 0.01276(11)
Tb2 0.02323(15) 0.0597(2) 0.03064(17) 0.01733(14) -0.00079(11) 0.00136(13)
O1 0.0258(19) 0.0255(19) 0.045(2) 0.0093(17) 0.0013(17) 0.0106(15)
O2 0.048(3) 0.030(2) 0.053(3) 0.003(2) -0.004(2) 0.0161(19)
O3 0.035(2) 0.032(2) 0.029(2) 0.0034(17) -0.0029(16) 0.0145(16)
O4 0.031(2) 0.036(2) 0.030(2) 0.0058(17) 0.0002(16) 0.0176(16)
O5 0.036(2) 0.039(2) 0.031(2) 0.0064(18) -0.0035(17) 0.0099(17)
O6 0.050(2) 0.032(2) 0.028(2) -0.0031(17) -0.0093(18) 0.0166(18)
O7 0.0210(19) 0.062(3) 0.031(2) 0.010(2) -0.0036(16) 0.0002(18)
O8 0.155(6) 0.053(3) 0.071(4) 0.018(3) -0.032(4) 0.033(4)
O9 0.037(2) 0.049(3) 0.029(2) 0.0141(19) 0.0074(18) 0.0039(19)
O10 0.028(2) 0.056(3) 0.034(2) 0.020(2) -0.0059(17) -0.0038(18)
O11 0.030(2) 0.067(3) 0.037(2) 0.024(2) 0.0058(18) 0.003(2)
O12 0.042(2) 0.057(3) 0.039(3) 0.018(2) 0.007(2) -0.002(2)
N1 0.029(2) 0.030(2) 0.025(2) 0.0006(19) -0.0006(18) 0.0122(18)
N2 0.031(2) 0.033(2) 0.031(3) 0.004(2) -0.0040(19) 0.009(2)
N3 0.022(2) 0.071(4) 0.035(3) 0.027(3) 0.001(2) 0.004(2)
N4 0.025(3) 0.066(4) 0.040(3) 0.024(3) 0.003(2) 0.005(2)
C1 0.033(3) 0.032(3) 0.031(3) 0.002(2) -0.005(2) 0.012(2)
C2 0.033(3) 0.033(3) 0.038(3) 0.004(3) -0.003(2) 0.013(2)
C3 0.040(3) 0.031(3) 0.057(4) 0.014(3) 0.006(3) 0.015(3)
C4 0.041(4) 0.031(3) 0.072(5) 0.008(3) 0.001(3) 0.019(3)
C5 0.044(4) 0.037(3) 0.053(4) 0.012(3) 0.000(3) 0.012(3)
C6 0.032(3) 0.036(3) 0.039(3) 0.010(3) -0.003(2) 0.011(2)
C7 0.033(3) 0.034(3) 0.050(4) 0.013(3) 0.002(3) 0.008(2)
C8 0.035(3) 0.041(3) 0.031(3) 0.009(3) 0.001(2) 0.008(3)
C9 0.031(3) 0.031(3) 0.030(3) 0.002(2) -0.001(2) 0.007(2)
C10 0.030(3) 0.036(3) 0.035(3) 0.006(3) -0.002(2) 0.012(2)
C11 0.031(3) 0.020(2) 0.041(3) 0.001(2) 0.002(2) 0.015(2)
C12 0.032(3) 0.030(3) 0.029(3) 0.002(2) -0.004(2) 0.011(2)
C13 0.035(3) 0.033(3) 0.039(3) 0.008(3) 0.001(3) 0.011(2)
C14 0.035(3) 0.030(3) 0.038(3) 0.002(2) 0.003(2) 0.015(2)
C15 0.042(4) 0.036(3) 0.047(4) -0.010(3) -0.009(3) 0.014(3)
C16 0.039(3) 0.039(3) 0.045(4) -0.004(3) -0.013(3) 0.011(3)
C17 0.054(4) 0.041(3) 0.042(4) 0.014(3) 0.005(3) 0.021(3)
C18 0.037(3) 0.038(3) 0.034(3) 0.009(3) 0.001(2) 0.009(3)
C19 0.056(4) 0.030(3) 0.043(4) 0.007(3) 0.004(3) 0.008(3)
C20 0.077(5) 0.032(3) 0.043(4) 0.004(3) -0.006(4) 0.002(3)
C21 0.057(4) 0.040(4) 0.040(4) 0.003(3) -0.008(3) -0.002(3)
C22 0.034(3) 0.036(3) 0.034(3) 0.006(3) -0.003(2) 0.000(2)
C23 0.031(3) 0.031(3) 0.027(3) 0.008(2) 0.006(2) 0.005(2)
C24 0.025(3) 0.035(3) 0.025(3) 0.010(2) 0.008(2) 0.010(2)
C25 0.032(3) 0.035(3) 0.026(3) 0.008(2) 0.000(2) 0.010(2)
C26 0.017(2) 0.031(3) 0.034(3) 0.010(2) 0.003(2) 0.009(2)
C27 0.024(3) 0.032(3) 0.035(3) 0.006(2) 0.001(2) 0.010(2)
C28 0.038(3) 0.044(3) 0.034(3) 0.012(3) 0.002(3) 0.015(3)
C29 0.044(4) 0.055(4) 0.049(4) 0.029(3) 0.005(3) 0.016(3)
C30 0.051(4) 0.034(3) 0.061(5) 0.021(3) 0.002(3) 0.014(3)
C31 0.045(4) 0.031(3) 0.053(4) 0.010(3) 0.001(3) 0.009(3)
C32 0.038(3) 0.036(3) 0.032(3) 0.007(2) 0.000(2) 0.007(2)
C33 0.035(3) 0.053(4) 0.043(4) 0.020(3) -0.001(3) 0.008(3)
C34 0.042(4) 0.064(5) 0.054(4) 0.030(4) 0.005(3) 0.017(3)
C35 0.032(3) 0.094(6) 0.050(4) 0.040(4) 0.000(3) 0.023(4)
C36 0.031(3) 0.078(5) 0.040(4) 0.021(4) -0.004(3) 0.011(3)
C37 0.034(3) 0.062(4) 0.035(3) 0.018(3) 0.001(3) 0.007(3)
C38 0.028(3) 0.056(4) 0.025(3) 0.012(3) 0.001(2) 0.010(3)
C39 0.029(3) 0.046(3) 0.026(3) 0.007(3) 0.001(2) 0.009(2)
C40 0.043(3) 0.043(3) 0.029(3) 0.004(3) 0.000(3) 0.010(3)
C41 0.027(3) 0.034(3) 0.032(3) 0.004(2) 0.002(2) 0.009(2)
C42 0.034(4) 0.035(4) 0.039(4) 0.002(3) 0.003(3) 0.010(3)
C43 0.047(4) 0.040(4) 0.048(4) 0.002(4) 0.000(4) 0.010(4)
C44 0.054(4) 0.047(4) 0.061(5) -0.003(4) 0.001(4) 0.011(4)
C45 0.048(4) 0.041(4) 0.065(4) 0.001(4) 0.003(4) 0.014(4)
C46 0.046(4) 0.040(4) 0.056(4) 0.007(3) 0.005(4) 0.015(4)
C47 0.044(4) 0.037(4) 0.046(4) 0.008(3) 0.006(4) 0.014(3)
C42' 0.036(4) 0.037(4) 0.041(4) 0.003(3) 0.004(4) 0.007(3)
C43' 0.046(4) 0.043(4) 0.045(4) 0.000(4) 0.008(4) -0.001(4)
C44' 0.053(4) 0.047(4) 0.059(5) -0.005(4) 0.007(4) 0.010(4)
C45' 0.049(5) 0.042(4) 0.064(4) -0.001(4) 0.007(4) 0.014(4)
C46' 0.043(4) 0.041(4) 0.055(4) 0.005(4) 0.006(4) 0.015(4)
C47' 0.041(4) 0.039(4) 0.048(4) 0.007(3) 0.002(4) 0.012(4)
C48 0.075(11) 0.028(7) 0.057(10) 0.008(6) 0.015(8) 0.018(7)
C48' 0.071(11) 0.044(8) 0.062(11) 0.012(8) 0.008(9) 0.015(8)
C49 0.022(3) 0.072(5) 0.033(3) 0.023(3) 0.000(2) 0.000(3)
C50 0.028(3) 0.058(4) 0.030(3) 0.011(3) 0.000(2) -0.007(3)
C51 0.030(3) 0.072(5) 0.046(4) 0.006(4) -0.004(3) -0.003(3)
C52 0.043(4) 0.072(5) 0.068(6) 0.001(4) -0.008(4) -0.002(4)
C53 0.036(4) 0.082(6) 0.062(5) 0.010(4) -0.015(3) -0.002(4)
C54 0.028(3) 0.074(5) 0.043(4) 0.027(4) -0.007(3) -0.007(3)
C55 0.035(3) 0.076(5) 0.035(4) 0.015(4) -0.009(3) -0.007(3)
C56 0.019(3) 0.084(5) 0.046(4) 0.034(4) -0.007(3) 0.001(3)
C57 0.039(3) 0.066(4) 0.032(3) 0.024(3) 0.003(3) 0.003(3)
C58 0.033(3) 0.087(6) 0.042(4) 0.034(4) 0.003(3) 0.008(3)
C59 0.034(3) 0.080(5) 0.050(4) 0.030(4) -0.001(3) 0.009(3)
C60 0.049(4) 0.078(5) 0.045(4) 0.019(4) 0.006(3) 0.018(4)
C61 0.051(4) 0.070(5) 0.067(5) 0.031(4) 0.005(4) 0.015(4)
C62 0.081(6) 0.042(4) 0.058(5) 0.019(4) -0.009(4) 0.004(4)
C63 0.078(6) 0.059(5) 0.057(5) 0.028(4) -0.024(4) 0.000(4)
C64 0.050(4) 0.050(4) 0.057(5) 0.025(4) -0.014(3) 0.001(3)
C65 0.046(4) 0.043(4) 0.043(4) 0.010(3) -0.002(3) 0.017(3)
C66 0.067(5) 0.039(4) 0.057(5) 0.011(3) -0.005(4) 0.022(3)
C67 0.083(6) 0.040(4) 0.061(5) 0.026(4) -0.004(4) 0.008(4)
C68 0.067(5) 0.046(4) 0.049(4) 0.019(3) 0.010(4) -0.002(3)
C69 0.043(3) 0.037(3) 0.040(4) 0.011(3) 0.006(3) 0.006(3)
C70 0.029(3) 0.036(3) 0.032(3) 0.010(2) -0.005(2) 0.007(2)
C71 0.024(3) 0.037(3) 0.038(3) 0.009(3) -0.009(2) 0.011(2)
C72 0.021(3) 0.042(3) 0.033(3) 0.013(2) 0.002(2) 0.009(2)
C73 0.022(3) 0.045(3) 0.039(3) 0.018(3) -0.007(2) 0.009(2)
C74 0.042(3) 0.035(3) 0.031(3) 0.011(2) -0.008(2) 0.008(2)
C75 0.046(4) 0.042(3) 0.040(4) 0.006(3) -0.007(3) 0.015(3)
C76 0.079(5) 0.055(4) 0.045(4) -0.010(4) -0.017(4) 0.032(4)
C77 0.118(8) 0.045(4) 0.046(5) 0.008(4) -0.015(5) 0.033(5)
C78 0.096(6) 0.035(4) 0.056(5) 0.022(3) -0.031(5) -0.014(4)
C79 0.064(5) 0.051(4) 0.044(4) 0.016(3) -0.015(3) -0.006(3)
C80 0.033(3) 0.068(5) 0.049(4) 0.022(4) -0.003(3) 0.017(3)
C81 0.052(4) 0.086(6) 0.038(4) 0.015(4) -0.009(3) 0.029(4)
C82 0.058(5) 0.094(6) 0.033(4) 0.021(4) -0.001(3) 0.030(4)
C83 0.049(4) 0.098(6) 0.040(4) 0.037(4) 0.009(3) 0.023(4)
C84 0.038(3) 0.079(5) 0.040(4) 0.027(4) 0.001(3) 0.022(3)
C85 0.027(3) 0.075(5) 0.037(3) 0.029(3) 0.003(2) 0.021(3)
C86 0.030(3) 0.062(4) 0.034(3) 0.017(3) -0.002(2) 0.018(3)
C87 0.040(3) 0.060(4) 0.048(4) 0.034(3) 0.022(3) 0.020(3)
C88 0.029(3) 0.050(4) 0.049(4) 0.024(3) 0.008(3) 0.010(3)
C89 0.034(3) 0.053(4) 0.048(4) 0.021(3) 0.005(3) 0.009(3)
C90 0.100(7) 0.050(5) 0.088(7) 0.031(4) 0.059(6) 0.021(4)
C91 0.108(8) 0.052(5) 0.128(10) 0.035(6) 0.062(7) 0.018(5)
C92 0.052(4) 0.044(4) 0.070(5) 0.013(4) -0.005(4) 0.004(3)
C93 0.105(8) 0.078(6) 0.048(5) -0.003(5) 0.005(5) -0.032(5)
C94 0.100(7) 0.083(6) 0.043(5) 0.003(4) 0.013(5) -0.042(5)

loop_
_atom_type_symbol
_atom_type_description
_atom_type_scat_dispersion_real
_atom_type_scat_dispersion_imag
_atom_type_scat_source
C C 0.0033 0.0016 'International Tables Vol C Tables 4.2.6.8 and 6.1.1.4'
H H 0.0000 0.0000 'International Tables Vol C Tables 4.2.6.8 and 6.1.1.4'
N N 0.0061 0.0033 'International Tables Vol C Tables 4.2.6.8 and 6.1.1.4'
O O 0.0106 0.0060 'International Tables Vol C Tables 4.2.6.8 and 6.1.1.4'
Tb Tb -0.1723 4.1537 'International Tables Vol C Tables 4.2.6.8 and 6.1.1.4'

loop_
_geom_angle_atom_site_label_1
_geom_angle_atom_site_label_2
_geom_angle_atom_site_label_3
_geom_angle
_geom_angle_site_symmetry_1
_geom_angle_site_symmetry_3
O6 Tb1 O4 79.45(14) . .
O6 Tb1 O1 84.00(14) . 2_755
O4 Tb1 O1 86.58(13) . 2_755
O6 Tb1 O3 150.81(14) . .
O4 Tb1 O3 71.38(13) . .
O1 Tb1 O3 93.30(14) 2_755 .
O6 Tb1 O5 71.25(14) . .
O4 Tb1 O5 148.40(13) . .
O1 Tb1 O5 101.54(14) 2_755 .
O3 Tb1 O5 137.29(13) . .
O6 Tb1 O1 131.97(13) . .
O4 Tb1 O1 137.28(13) . .
O1 Tb1 O1 72.05(15) 2_755 .
O3 Tb1 O1 73.39(13) . .
O5 Tb1 O1 73.62(14) . .
O6 Tb1 N1 127.52(15) . .
O4 Tb1 N1 121.25(14) . .
O1 Tb1 N1 138.83(13) 2_755 .
O3 Tb1 N1 71.31(14) . .
O5 Tb1 N1 71.28(14) . .
O1 Tb1 N1 67.02(13) . .
O6 Tb1 N2 80.71(15) . .
O4 Tb1 N2 74.71(14) . .
O1 Tb1 N2 157.67(14) 2_755 .
O3 Tb1 N2 92.18(14) . .
O5 Tb1 N2 88.87(14) . .
O1 Tb1 N2 130.19(14) . .
N1 Tb1 N2 63.21(14) . .
O6 Tb1 Tb1 110.80(11) . 2_755
O4 Tb1 Tb1 115.08(9) . 2_755
O1 Tb1 Tb1 36.58(9) 2_755 2_755
O3 Tb1 Tb1 81.72(9) . 2_755
O5 Tb1 Tb1 86.87(10) . 2_755
O1 Tb1 Tb1 35.47(9) . 2_755
N1 Tb1 Tb1 102.39(10) . 2_755
N2 Tb1 Tb1 165.58(10) . 2_755
O12 Tb2 O10 81.10(16) . .
O12 Tb2 O11 70.96(16) . .
O10 Tb2 O11 151.94(16) . .
O12 Tb2 O7 86.01(17) . 2_676
O10 Tb2 O7 84.12(14) . 2_676
O11 Tb2 O7 91.29(15) . 2_676
O12 Tb2 O9 148.25(15) . .
O10 Tb2 O9 70.42(15) . .
O11 Tb2 O9 137.17(15) . .
O7 Tb2 O9 104.22(15) 2_676 .
O12 Tb2 O7 137.41(15) . .
O10 Tb2 O7 129.43(15) . .
O11 Tb2 O7 73.97(16) . .
O7 Tb2 O7 71.29(16) 2_676 .
O9 Tb2 O7 73.82(14) . .
O12 Tb2 N3 121.93(18) . .
O10 Tb2 N3 126.57(15) . .
O11 Tb2 N3 73.15(15) . .
O7 Tb2 N3 138.69(17) 2_676 .
O9 Tb2 N3 68.92(16) . .
O7 Tb2 N3 67.69(16) . .
O12 Tb2 N4 74.46(16) . .
O10 Tb2 N4 81.80(16) . .
O11 Tb2 N4 92.88(15) . .
O7 Tb2 N4 157.43(16) 2_676 .
O9 Tb2 N4 87.55(15) . .
O7 Tb2 N4 131.09(15) . .
N3 Tb2 N4 63.42(18) . .
O12 Tb2 Tb2 114.60(12) . 2_676
O10 Tb2 Tb2 109.47(11) . 2_676
O11 Tb2 Tb2 80.89(11) . 2_676
O7 Tb2 Tb2 36.15(11) 2_676 2_676
O9 Tb2 Tb2 88.61(11) . 2_676
O7 Tb2 Tb2 35.14(9) . 2_676
N3 Tb2 Tb2 102.71(14) . 2_676
N4 Tb2 Tb2 166.04(12) . 2_676
C2 O1 Tb1 132.1(3) . 2_755
C2 O1 Tb1 119.8(3) . .
Tb1 O1 Tb1 107.95(15) 2_755 .
C14 O2 C17 117.1(5) . .
C24 O3 Tb1 138.0(4) . .
C26 O4 Tb1 137.9(3) . .
C39 O5 Tb1 137.4(4) . .
C41 O6 Tb1 139.4(4) . .
C50 O7 Tb2 131.7(4) . 2_676
C50 O7 Tb2 119.5(4) . .
Tb2 O7 Tb2 108.71(16) 2_676 .
C62 O8 C48' 124.9(8) . .
C62 O8 C48 106.5(8) . .
C48' O8 C48 38.3(8) . .
C71 O9 Tb2 137.4(4) . .
C73 O10 Tb2 136.5(4) . .
C86 O11 Tb2 135.0(4) . .
C88 O12 Tb2 136.7(4) . .
C9 N1 C1 119.1(5) . .
C9 N1 Tb1 123.6(4) . .
C1 N1 Tb1 117.3(4) . .
C10 N2 C11 117.3(5) . .
C10 N2 Tb1 116.8(4) . .
C11 N2 Tb1 124.4(4) . .
C57 N3 C49 119.5(5) . .
C57 N3 Tb2 123.8(5) . .
C49 N3 Tb2 116.2(4) . .
C58 N4 C59 119.7(6) . .
C58 N4 Tb2 112.3(5) . .
C59 N4 Tb2 128.0(4) . .
N1 C1 C6 121.7(5) . .
N1 C1 C2 116.6(5) . .
C6 C1 C2 121.8(5) . .
O1 C2 C3 124.8(5) . .
O1 C2 C1 119.3(5) . .
C3 C2 C1 115.9(5) . .
C2 C3 C4 122.1(6) . .
C2 C3 H3 119.0 . .
C4 C3 H3 119.0 . .
C5 C4 C3 122.2(6) . .
C5 C4 H4 118.9 . .
C3 C4 H4 118.9 . .
C4 C5 C6 119.2(6) . .
C4 C5 H5 120.4 . .
C6 C5 H5 120.4 . .
C7 C6 C5 123.9(6) . .
C7 C6 C1 117.2(5) . .
C5 C6 C1 118.8(5) . .
C8 C7 C6 120.4(6) . .
C8 C7 H7 119.8 . .
C6 C7 H7 119.8 . .
C7 C8 C9 119.3(6) . .
C7 C8 H8 120.4 . .
C9 C8 H8 120.4 . .
N1 C9 C8 122.3(5) . .
N1 C9 C10 115.5(5) . .
C8 C9 C10 122.1(5) . .
N2 C10 C9 119.9(5) . .
N2 C10 H10 120.1 . .
C9 C10 H10 120.1 . .
C12 C11 C16 119.0(5) . .
C12 C11 N2 123.2(5) . .
C16 C11 N2 117.8(5) . .
C11 C12 C13 121.7(5) . .
C11 C12 H12 119.1 . .
C13 C12 H12 119.1 . .
C14 C13 C12 119.4(5) . .
C14 C13 H13 120.3 . .
C12 C13 H13 120.3 . .
C13 C14 O2 124.8(5) . .
C13 C14 C15 119.9(5) . .
O2 C14 C15 115.4(5) . .
C16 C15 C14 120.2(5) . .
C16 C15 H15 119.9 . .
C14 C15 H15 119.9 . .
C15 C16 C11 119.7(6) . .
C15 C16 H16 120.1 . .
C11 C16 H16 120.1 . .
O2 C17 H17A 109.5 . .
O2 C17 H17B 109.5 . .
H17A C17 H17B 109.5 . .
O2 C17 H17C 109.5 . .
H17A C17 H17C 109.5 . .
H17B C17 H17C 109.5 . .
C19 C18 C23 120.9(6) . .
C19 C18 H18 119.6 . .
C23 C18 H18 119.6 . .
C18 C19 C20 119.5(6) . .
C18 C19 H19 120.2 . .
C20 C19 H19 120.2 . .
C21 C20 C19 120.7(6) . .
C21 C20 H20 119.6 . .
C19 C20 H20 119.6 . .
C20 C21 C22 119.6(6) . .
C20 C21 H21 120.2 . .
C22 C21 H21 120.2 . .
C21 C22 C23 120.3(6) . .
C21 C22 H22 119.9 . .
C23 C22 H22 119.9 . .
C18 C23 C22 118.9(5) . .
C18 C23 C24 118.0(5) . .
C22 C23 C24 123.1(5) . .
O3 C24 C25 123.8(5) . .
O3 C24 C23 116.4(5) . .
C25 C24 C23 119.8(5) . .
C26 C25 C24 123.2(5) . .
C26 C25 H25 118.4 . .
C24 C25 H25 118.4 . .
O4 C26 C25 124.2(5) . .
O4 C26 C27 115.9(5) . .
C25 C26 C27 119.8(5) . .
C28 C27 C32 117.3(5) . .
C28 C27 C26 123.7(5) . .
C32 C27 C26 119.0(5) . .
C29 C28 C27 121.7(6) . .
C29 C28 H28 119.2 . .
C27 C28 H28 119.2 . .
C30 C29 C28 120.2(6) . .
C30 C29 H29 119.9 . .
C28 C29 H29 119.9 . .
C29 C30 C31 120.2(6) . .
C29 C30 H30 119.9 . .
C31 C30 H30 119.9 . .
C30 C31 C32 119.9(6) . .
C30 C31 H31 120.0 . .
C32 C31 H31 120.0 . .
C31 C32 C27 120.7(6) . .
C31 C32 H32 119.7 . .
C27 C32 H32 119.7 . .
C38 C33 C34 120.7(6) . .
C38 C33 H33 119.7 . .
C34 C33 H33 119.7 . .
C35 C34 C33 119.7(7) . .
C35 C34 H34 120.1 . .
C33 C34 H34 120.1 . .
C36 C35 C34 120.4(6) . .
C36 C35 H35 119.8 . .
C34 C35 H35 119.8 . .
C35 C36 C37 120.0(6) . .
C35 C36 H36 120.0 . .
C37 C36 H36 120.0 . .
C36 C37 C38 120.5(7) . .
C36 C37 H37 119.8 . .
C38 C37 H37 119.8 . .
C33 C38 C37 118.8(6) . .
C33 C38 C39 119.4(5) . .
C37 C38 C39 121.6(6) . .
O5 C39 C40 123.7(6) . .
O5 C39 C38 115.7(5) . .
C40 C39 C38 120.6(5) . .
C41 C40 C39 123.1(5) . .
C41 C40 H40 118.4 . .
C39 C40 H40 118.4 . .
O6 C41 C40 123.4(5) . .
O6 C41 C42 116.8(8) . .
C40 C41 C42 119.7(8) . .
O6 C41 C42' 114.7(6) . .
C40 C41 C42' 121.8(6) . .
C42 C41 C42' 4.9(11) . .
C43 C42 C47 118.2(10) . .
C43 C42 C41 124.5(13) . .
C47 C42 C41 117.1(12) . .
C42 C43 C44 120.1(13) . .
C42 C43 H43 120.0 . .
C44 C43 H43 120.0 . .
C45 C44 C43 121.0(14) . .
C45 C44 H44 119.5 . .
C43 C44 H44 119.5 . .
C44 C45 C46 119.6(14) . .
C44 C45 H45 120.2 . .
C46 C45 H45 120.2 . .
C45 C46 C47 121.0(14) . .
C45 C46 H46 119.5 . .
C47 C46 H46 119.5 . .
C42 C47 C46 119.9(12) . .
C42 C47 H47 120.1 . .
C46 C47 H47 120.1 . .
C43' C42' C47' 120.0 . .
C43' C42' C41 119.6(7) . .
C47' C42' C41 120.3(7) . .
C42' C43' C44' 120.0 . .
C42' C43' H43' 120.0 . .
C44' C43' H43' 120.0 . .
C45' C44' C43' 120.0 . .
C45' C44' H44' 120.0 . .
C43' C44' H44' 120.0 . .
C44' C45' C46' 120.0 . .
C44' C45' H45' 120.0 . .
C46' C45' H45' 120.0 . .
C45' C46' C47' 120.0 . .
C45' C46' H46' 120.0 . .
C47' C46' H46' 120.0 . .
C46' C47' C42' 120.0 . .
C46' C47' H47' 120.0 . .
C42' C47' H47' 120.0 . .
O8 C48 H48A 109.5 . .
O8 C48 H48B 109.5 . .
H48A C48 H48B 109.5 . .
O8 C48 H48C 109.5 . .
H48A C48 H48C 109.5 . .
H48B C48 H48C 109.5 . .
O8 C48' H48D 109.5 . .
O8 C48' H48E 109.5 . .
H48D C48' H48E 109.5 . .
O8 C48' H48F 109.5 . .
H48D C48' H48F 109.5 . .
H48E C48' H48F 109.5 . .
N3 C49 C54 122.1(6) . .
N3 C49 C50 117.6(5) . .
C54 C49 C50 120.3(7) . .
O7 C50 C51 124.3(6) . .
O7 C50 C49 118.7(6) . .
C51 C50 C49 116.9(6) . .
C50 C51 C52 122.3(7) . .
C50 C51 H51 118.9 . .
C52 C51 H51 118.9 . .
C53 C52 C51 121.0(8) . .
C53 C52 H52 119.5 . .
C51 C52 H52 119.5 . .
C52 C53 C54 119.4(7) . .
C52 C53 H53 120.3 . .
C54 C53 H53 120.3 . .
C53 C54 C55 123.5(6) . .
C53 C54 C49 120.0(7) . .
C55 C54 C49 116.4(7) . .
C56 C55 C54 120.6(6) . .
C56 C55 H55 119.7 . .
C54 C55 H55 119.7 . .
C55 C56 C57 119.7(6) . .
C55 C56 H56 120.1 . .
C57 C56 H56 120.1 . .
N3 C57 C56 121.6(7) . .
N3 C57 C58 117.3(6) . .
C56 C57 C58 121.0(6) . .
N4 C58 C57 123.0(7) . .
N4 C58 H58 118.5 . .
C57 C58 H58 118.5 . .
C64 C59 C60 116.5(8) . .
C64 C59 N4 118.3(6) . .
C60 C59 N4 125.2(7) . .
C61 C60 C59 121.3(7) . .
C61 C60 H60 119.3 . .
C59 C60 H60 119.3 . .
C60 C61 C62 120.0(8) . .
C60 C61 H61 120.0 . .
C62 C61 H61 120.0 . .
C61 C62 O8 114.7(8) . .
C61 C62 C63 119.8(8) . .
O8 C62 C63 125.5(8) . .
C64 C63 C62 120.1(7) . .
C64 C63 H63 119.9 . .
C62 C63 H63 119.9 . .
C63 C64 C59 122.1(7) . .
C63 C64 H64 118.9 . .
C59 C64 H64 118.9 . .
C66 C65 C70 121.0(7) . .
C66 C65 H65 119.5 . .
C70 C65 H65 119.5 . .
C67 C66 C65 119.3(7) . .
C67 C66 H66 120.3 . .
C65 C66 H66 120.3 . .
C68 C67 C66 120.1(7) . .
C68 C67 H67 120.0 . .
C66 C67 H67 120.0 . .
C69 C68 C67 120.6(7) . .
C69 C68 H68 119.7 . .
C67 C68 H68 119.7 . .
C68 C69 C70 120.9(6) . .
C68 C69 H69 119.6 . .
C70 C69 H69 119.6 . .
C69 C70 C65 118.1(6) . .
C69 C70 C71 124.4(5) . .
C65 C70 C71 117.5(6) . .
O9 C71 C72 124.7(5) . .
O9 C71 C70 116.7(5) . .
C72 C71 C70 118.6(5) . .
C73 C72 C71 121.8(5) . .
C73 C72 H72 119.1 . .
C71 C72 H72 119.1 . .
O10 C73 C72 124.5(6) . .
O10 C73 C74 114.9(5) . .
C72 C73 C74 120.6(5) . .
C79 C74 C75 118.5(6) . .
C79 C74 C73 119.4(6) . .
C75 C74 C73 121.9(5) . .
C76 C75 C74 120.8(7) . .
C76 C75 H75 119.6 . .
C74 C75 H75 119.6 . .
C77 C76 C75 120.7(8) . .
C77 C76 H76 119.6 . .
C75 C76 H76 119.6 . .
C76 C77 C78 119.9(7) . .
C76 C77 H77 120.0 . .
C78 C77 H77 120.0 . .
C77 C78 C79 119.5(7) . .
C77 C78 H78 120.2 . .
C79 C78 H78 120.2 . .
C74 C79 C78 120.5(8) . .
C74 C79 H79 119.8 . .
C78 C79 H79 119.8 . .
C85 C80 C81 121.3(7) . .
C85 C80 H80 119.4 . .
C81 C80 H80 119.4 . .
C82 C81 C80 120.1(8) . .
C82 C81 H81 119.9 . .
C80 C81 H81 119.9 . .
C83 C82 C81 119.8(7) . .
C83 C82 H82 120.1 . .
C81 C82 H82 120.1 . .
C82 C83 C84 120.4(7) . .
C82 C83 H83 119.8 . .
C84 C83 H83 119.8 . .
C85 C84 C83 119.9(7) . .
C85 C84 H84 120.0 . .
C83 C84 H84 120.0 . .
C80 C85 C84 118.4(6) . .
C80 C85 C86 118.1(6) . .
C84 C85 C86 123.2(7) . .
O11 C86 C87 124.3(6) . .
O11 C86 C85 116.0(6) . .
C87 C86 C85 119.8(6) . .
C86 C87 C88 122.8(6) . .
C86 C87 H87 118.6 . .
C88 C87 H87 118.6 . .
O12 C88 C87 123.6(6) . .
O12 C88 C89 115.6(6) . .
C87 C88 C89 120.8(6) . .
C90 C89 C94 116.3(7) . .
C90 C89 C88 124.5(7) . .
C94 C89 C88 119.3(6) . .
C89 C90 C91 122.1(8) . .
C89 C90 H90 118.9 . .
C91 C90 H90 118.9 . .
C92 C91 C90 121.4(8) . .
C92 C91 H91 119.3 . .
C90 C91 H91 119.3 . .
C91 C92 C93 118.3(8) . .
C91 C92 H92 120.9 . .
C93 C92 H92 120.9 . .
C92 C93 C94 120.5(8) . .
C92 C93 H93 119.8 . .
C94 C93 H93 119.8 . .
C89 C94 C93 121.4(8) . .
C89 C94 H94 119.3 . .
C93 C94 H94 119.3 . .

loop_
_geom_bond_atom_site_label_1
_geom_bond_atom_site_label_2
_geom_bond_distance
_geom_bond_site_symmetry_2
Tb1 O6 2.306(4) .
Tb1 O4 2.315(4) .
Tb1 O1 2.345(4) 2_755
Tb1 O3 2.346(4) .
Tb1 O5 2.356(4) .
Tb1 O1 2.408(3) .
Tb1 N1 2.486(5) .
Tb1 N2 2.652(5) .
Tb1 Tb1 3.8445(12) 2_755
Tb2 O12 2.309(5) .
Tb2 O10 2.329(4) .
Tb2 O11 2.333(4) .
Tb2 O7 2.340(4) 2_676
Tb2 O9 2.366(4) .
Tb2 O7 2.399(4) .
Tb2 N3 2.477(5) .
Tb2 N4 2.757(5) .
Tb2 Tb2 3.8514(12) 2_676
O1 C2 1.327(7) .
O1 Tb1 2.345(4) 2_755
O2 C14 1.382(6) .
O2 C17 1.421(7) .
O3 C24 1.254(6) .
O4 C26 1.278(6) .
O5 C39 1.263(7) .
O6 C41 1.277(6) .
O7 C50 1.326(7) .
O7 Tb2 2.340(4) 2_676
O8 C62 1.380(9) .
O8 C48' 1.469(17) .
O8 C48 1.567(17) .
O9 C71 1.258(7) .
O10 C73 1.278(7) .
O11 C86 1.259(8) .
O12 C88 1.278(7) .
N1 C9 1.335(7) .
N1 C1 1.361(7) .
N2 C10 1.283(7) .
N2 C11 1.436(6) .
N3 C57 1.330(8) .
N3 C49 1.357(9) .
N4 C58 1.294(8) .
N4 C59 1.415(9) .
C1 C6 1.436(8) .
C1 C2 1.444(8) .
C2 C3 1.397(8) .
C3 C4 1.409(9) .
C3 H3 0.9500 .
C4 C5 1.367(9) .
C4 H4 0.9500 .
C5 C6 1.418(8) .
C5 H5 0.9500 .
C6 C7 1.403(8) .
C7 C8 1.366(8) .
C7 H7 0.9500 .
C8 C9 1.413(8) .
C8 H8 0.9500 .
C9 C10 1.474(8) .
C10 H10 0.9500 .
C11 C12 1.368(7) .
C11 C16 1.409(7) .
C12 C13 1.383(7) .
C12 H12 0.9500 .
C13 C14 1.381(8) .
C13 H13 0.9500 .
C14 C15 1.396(8) .
C15 C16 1.379(8) .
C15 H15 0.9500 .
C16 H16 0.9500 .
C17 H17A 0.9800 .
C17 H17B 0.9800 .
C17 H17C 0.9800 .
C18 C19 1.383(8) .
C18 C23 1.387(8) .
C18 H18 0.9500 .
C19 C20 1.392(9) .
C19 H19 0.9500 .
C20 C21 1.374(10) .
C20 H20 0.9500 .
C21 C22 1.395(8) .
C21 H21 0.9500 .
C22 C23 1.401(8) .
C22 H22 0.9500 .
C23 C24 1.504(7) .
C24 C25 1.420(7) .
C25 C26 1.391(7) .
C25 H25 0.9500 .
C26 C27 1.494(7) .
C27 C28 1.398(8) .
C27 C32 1.406(8) .
C28 C29 1.389(8) .
C28 H28 0.9500 .
C29 C30 1.362(9) .
C29 H29 0.9500 .
C30 C31 1.389(9) .
C30 H30 0.9500 .
C31 C32 1.397(8) .
C31 H31 0.9500 .
C32 H32 0.9500 .
C33 C38 1.384(9) .
C33 C34 1.402(9) .
C33 H33 0.9500 .
C34 C35 1.387(10) .
C34 H34 0.9500 .
C35 C36 1.376(10) .
C35 H35 0.9500 .
C36 C37 1.398(9) .
C36 H36 0.9500 .
C37 C38 1.404(8) .
C37 H37 0.9500 .
C38 C39 1.497(8) .
C39 C40 1.407(8) .
C40 C41 1.398(8) .
C40 H40 0.9500 .
C41 C42 1.495(8) .
C41 C42' 1.538(7) .
C42 C43 1.367(19) .
C42 C47 1.373(19) .
C43 C44 1.397(18) .
C43 H43 0.9500 .
C44 C45 1.33(2) .
C44 H44 0.9500 .
C45 C46 1.34(2) .
C45 H45 0.9500 .
C46 C47 1.393(17) .
C46 H46 0.9500 .
C47 H47 0.9500 .
C42' C43' 1.3900 .
C42' C47' 1.3900 .
C43' C44' 1.3900 .
C43' H43' 0.9500 .
C44' C45' 1.3900 .
C44' H44' 0.9500 .
C45' C46' 1.3900 .
C45' H45' 0.9500 .
C46' C47' 1.3900 .
C46' H46' 0.9500 .
C47' H47' 0.9500 .
C48 H48A 0.9800 .
C48 H48B 0.9800 .
C48 H48C 0.9800 .
C48' H48D 0.9800 .
C48' H48E 0.9800 .
C48' H48F 0.9800 .
C49 C54 1.425(8) .
C49 C50 1.449(9) .
C50 C51 1.370(10) .
C51 C52 1.413(9) .
C51 H51 0.9500 .
C52 C53 1.375(11) .
C52 H52 0.9500 .
C53 C54 1.395(11) .
C53 H53 0.9500 .
C54 C55 1.418(10) .
C55 C56 1.348(10) .
C55 H55 0.9500 .
C56 C57 1.415(9) .
C56 H56 0.9500 .
C57 C58 1.443(10) .
C58 H58 0.9500 .
C59 C64 1.391(9) .
C59 C60 1.412(10) .
C60 C61 1.374(10) .
C60 H60 0.9500 .
C61 C62 1.375(11) .
C61 H61 0.9500 .
C62 C63 1.384(11) .
C63 C64 1.360(10) .
C63 H63 0.9500 .
C64 H64 0.9500 .
C65 C66 1.390(10) .
C65 C70 1.396(8) .
C65 H65 0.9500 .
C66 C67 1.382(11) .
C66 H66 0.9500 .
C67 C68 1.379(10) .
C67 H67 0.9500 .
C68 C69 1.370(9) .
C68 H68 0.9500 .
C69 C70 1.393(8) .
C69 H69 0.9500 .
C70 C71 1.517(8) .
C71 C72 1.409(8) .
C72 C73 1.405(8) .
C72 H72 0.9500 .
C73 C74 1.493(8) .
C74 C79 1.389(9) .
C74 C75 1.399(9) .
C75 C76 1.384(9) .
C75 H75 0.9500 .
C76 C77 1.362(12) .
C76 H76 0.9500 .
C77 C78 1.400(12) .
C77 H77 0.9500 .
C78 C79 1.402(10) .
C78 H78 0.9500 .
C79 H79 0.9500 .
C80 C85 1.389(10) .
C80 C81 1.394(10) .
C80 H80 0.9500 .
C81 C82 1.383(11) .
C81 H81 0.9500 .
C82 C83 1.379(11) .
C82 H82 0.9500 .
C83 C84 1.410(10) .
C83 H83 0.9500 .
C84 C85 1.401(9) .
C84 H84 0.9500 .
C85 C86 1.516(9) .
C86 C87 1.395(9) .
C87 C88 1.399(9) .
C87 H87 0.9500 .
C88 C89 1.505(9) .
C89 C90 1.362(10) .
C89 C94 1.376(10) .
C90 C91 1.375(12) .
C90 H90 0.9500 .
C91 C92 1.332(12) .
C91 H91 0.9500 .
C92 C93 1.371(12) .
C92 H92 0.9500 .
C93 C94 1.381(11) .
C93 H93 0.9500 .
C94 H94 0.9500 .

loop_
_geom_torsion_atom_site_label_1
_geom_torsion_atom_site_label_2
_geom_torsion_atom_site_label_3
_geom_torsion_atom_site_label_4
_geom_torsion
_geom_torsion_site_symmetry_1
_geom_torsion_site_symmetry_4
O6 Tb1 O1 C2 119.4(4) . .
O4 Tb1 O1 C2 -113.0(4) . .
O1 Tb1 O1 C2 -176.7(5) 2_755 .
O3 Tb1 O1 C2 -77.5(4) . .
O5 Tb1 O1 C2 75.0(4) . .
N1 Tb1 O1 C2 -1.2(4) . .
N2 Tb1 O1 C2 1.0(5) . .
Tb1 Tb1 O1 C2 -176.7(5) 2_755 .
O6 Tb1 O1 Tb1 -64.0(2) . 2_755
O4 Tb1 O1 Tb1 63.7(2) . 2_755
O1 Tb1 O1 Tb1 0.0 2_755 2_755
O3 Tb1 O1 Tb1 99.19(18) . 2_755
O5 Tb1 O1 Tb1 -108.33(17) . 2_755
N1 Tb1 O1 Tb1 175.5(2) . 2_755
N2 Tb1 O1 Tb1 177.65(14) . 2_755
O6 Tb1 O3 C24 9.0(7) . .
O4 Tb1 O3 C24 10.7(5) . .
O1 Tb1 O3 C24 -74.6(5) 2_755 .
O5 Tb1 O3 C24 174.4(5) . .
O1 Tb1 O3 C24 -144.7(5) . .
N1 Tb1 O3 C24 144.5(5) . .
N2 Tb1 O3 C24 83.8(5) . .
Tb1 Tb1 O3 C24 -109.4(5) 2_755 .
O6 Tb1 O4 C26 165.2(5) . .
O1 Tb1 O4 C26 80.6(5) 2_755 .
O3 Tb1 O4 C26 -14.0(5) . .
O5 Tb1 O4 C26 -172.8(4) . .
O1 Tb1 O4 C26 22.0(6) . .
N1 Tb1 O4 C26 -67.1(5) . .
N2 Tb1 O4 C26 -111.7(5) . .
Tb1 Tb1 O4 C26 57.0(5) 2_755 .
O6 Tb1 O5 C39 -4.6(5) . .
O4 Tb1 O5 C39 -27.5(7) . .
O1 Tb1 O5 C39 74.9(5) 2_755 .
O3 Tb1 O5 C39 -177.1(5) . .
O1 Tb1 O5 C39 142.1(6) . .
N1 Tb1 O5 C39 -147.2(6) . .
N2 Tb1 O5 C39 -85.2(5) . .
Tb1 Tb1 O5 C39 108.6(5) 2_755 .
O4 Tb1 O6 C41 160.2(6) . .
O1 Tb1 O6 C41 -112.2(6) 2_755 .
O3 Tb1 O6 C41 161.8(5) . .
O5 Tb1 O6 C41 -7.8(5) . .
O1 Tb1 O6 C41 -52.9(6) . .
N1 Tb1 O6 C41 38.7(6) . .
N2 Tb1 O6 C41 84.2(6) . .
Tb1 Tb1 O6 C41 -86.8(6) 2_755 .
O12 Tb2 O7 C50 116.7(4) . .
O10 Tb2 O7 C50 -116.6(4) . .
O11 Tb2 O7 C50 81.2(4) . .
O7 Tb2 O7 C50 178.2(5) 2_676 .
O9 Tb2 O7 C50 -70.2(4) . .
N3 Tb2 O7 C50 3.2(4) . .
N4 Tb2 O7 C50 1.6(5) . .
Tb2 Tb2 O7 C50 178.2(5) 2_676 .
O12 Tb2 O7 Tb2 -61.5(3) . 2_676
O10 Tb2 O7 Tb2 65.3(2) . 2_676
O11 Tb2 O7 Tb2 -97.01(19) . 2_676
O7 Tb2 O7 Tb2 0.0 2_676 2_676
O9 Tb2 O7 Tb2 111.61(19) . 2_676
N3 Tb2 O7 Tb2 -175.0(2) . 2_676
N4 Tb2 O7 Tb2 -176.57(15) . 2_676
O12 Tb2 O9 C71 11.0(7) . .
O10 Tb2 O9 C71 -16.6(5) . .
O11 Tb2 O9 C71 157.2(5) . .
O7 Tb2 O9 C71 -94.9(5) 2_676 .
O7 Tb2 O9 C71 -160.2(6) . .
N3 Tb2 O9 C71 128.0(6) . .
N4 Tb2 O9 C71 65.6(5) . .
Tb2 Tb2 O9 C71 -127.8(5) 2_676 .
O12 Tb2 O10 C73 -141.2(6) . .
O11 Tb2 O10 C73 -146.4(5) . .
O7 Tb2 O10 C73 131.9(6) 2_676 .
O9 Tb2 O10 C73 24.6(5) . .
O7 Tb2 O10 C73 72.1(6) . .
N3 Tb2 O10 C73 -17.8(6) . .
N4 Tb2 O10 C73 -65.7(5) . .
Tb2 Tb2 O10 C73 105.8(5) 2_676 .
O12 Tb2 O11 C86 -27.8(5) . .
O10 Tb2 O11 C86 -22.3(7) . .
O7 Tb2 O11 C86 57.6(6) 2_676 .
O9 Tb2 O11 C86 170.3(5) . .
O7 Tb2 O11 C86 127.7(6) . .
N3 Tb2 O11 C86 -161.3(6) . .
N4 Tb2 O11 C86 -100.2(6) . .
Tb2 Tb2 O11 C86 92.3(6) 2_676 .
O10 Tb2 O12 C88 -153.9(6) . .
O11 Tb2 O12 C88 23.5(6) . .
O7 Tb2 O12 C88 -69.3(6) 2_676 .
O9 Tb2 O12 C88 179.9(5) . .
O7 Tb2 O12 C88 -12.7(7) . .
N3 Tb2 O12 C88 78.3(6) . .
N4 Tb2 O12 C88 122.2(6) . .
Tb2 Tb2 O12 C88 -46.5(6) 2_676 .
O6 Tb1 N1 C9 55.1(5) . .
O4 Tb1 N1 C9 -46.2(5) . .
O1 Tb1 N1 C9 -172.2(4) 2_755 .
O3 Tb1 N1 C9 -99.4(4) . .
O5 Tb1 N1 C9 101.6(4) . .
O1 Tb1 N1 C9 -178.7(5) . .
N2 Tb1 N1 C9 3.1(4) . .
Tb1 Tb1 N1 C9 -176.1(4) 2_755 .
O6 Tb1 N1 C1 -125.1(4) . .
O4 Tb1 N1 C1 133.6(4) . .
O1 Tb1 N1 C1 7.6(5) 2_755 .
O3 Tb1 N1 C1 80.5(4) . .
O5 Tb1 N1 C1 -78.5(4) . .
O1 Tb1 N1 C1 1.1(4) . .
N2 Tb1 N1 C1 -177.0(4) . .
Tb1 Tb1 N1 C1 3.8(4) 2_755 .
O6 Tb1 N2 C10 -148.3(4) . .
O4 Tb1 N2 C10 130.2(4) . .
O1 Tb1 N2 C10 164.3(4) 2_755 .
O3 Tb1 N2 C10 60.2(4) . .
O5 Tb1 N2 C10 -77.1(4) . .
O1 Tb1 N2 C10 -9.8(5) . .
N1 Tb1 N2 C10 -7.6(4) . .
Tb1 Tb1 N2 C10 -4.3(7) 2_755 .
O6 Tb1 N2 C11 46.3(4) . .
O4 Tb1 N2 C11 -35.2(4) . .
O1 Tb1 N2 C11 -1.1(6) 2_755 .
O3 Tb1 N2 C11 -105.3(4) . .
O5 Tb1 N2 C11 117.5(4) . .
O1 Tb1 N2 C11 -175.2(4) . .
N1 Tb1 N2 C11 -173.0(5) . .
Tb1 Tb1 N2 C11 -169.8(3) 2_755 .
O12 Tb2 N3 C57 51.4(5) . .
O10 Tb2 N3 C57 -52.2(5) . .
O11 Tb2 N3 C57 105.2(5) . .
O7 Tb2 N3 C57 177.2(4) 2_676 .
O9 Tb2 N3 C57 -95.0(5) . .
O7 Tb2 N3 C57 -175.6(5) . .
N4 Tb2 N3 C57 3.1(4) . .
Tb2 Tb2 N3 C57 -178.5(4) 2_676 .
O12 Tb2 N3 C49 -137.4(4) . .
O10 Tb2 N3 C49 119.0(4) . .
O11 Tb2 N3 C49 -83.6(4) . .
O7 Tb2 N3 C49 -11.6(5) 2_676 .
O9 Tb2 N3 C49 76.1(4) . .
O7 Tb2 N3 C49 -4.4(4) . .
N4 Tb2 N3 C49 174.2(5) . .
Tb2 Tb2 N3 C49 -7.4(4) 2_676 .
O12 Tb2 N4 C58 -139.4(5) . .
O10 Tb2 N4 C58 137.6(5) . .
O11 Tb2 N4 C58 -70.1(5) . .
O7 Tb2 N4 C58 -170.5(4) 2_676 .
O9 Tb2 N4 C58 67.0(4) . .
O7 Tb2 N4 C58 1.0(5) . .
N3 Tb2 N4 C58 -0.6(4) . .
Tb2 Tb2 N4 C58 -7.2(8) 2_676 .
O12 Tb2 N4 C59 40.7(5) . .
O10 Tb2 N4 C59 -42.2(5) . .
O11 Tb2 N4 C59 110.1(5) . .
O7 Tb2 N4 C59 9.7(8) 2_676 .
O9 Tb2 N4 C59 -112.8(5) . .
O7 Tb2 N4 C59 -178.8(5) . .
N3 Tb2 N4 C59 179.6(6) . .
Tb2 Tb2 N4 C59 173.0(4) 2_676 .
C9 N1 C1 C6 -1.2(8) . .
Tb1 N1 C1 C6 179.0(4) . .
C9 N1 C1 C2 178.9(5) . .
Tb1 N1 C1 C2 -1.0(6) . .
Tb1 O1 C2 C3 5.1(9) 2_755 .
Tb1 O1 C2 C3 -179.2(5) . .
Tb1 O1 C2 C1 -174.6(4) 2_755 .
Tb1 O1 C2 C1 1.2(7) . .
N1 C1 C2 O1 -0.1(8) . .
C6 C1 C2 O1 180.0(5) . .
N1 C1 C2 C3 -179.7(5) . .
C6 C1 C2 C3 0.3(8) . .
O1 C2 C3 C4 -178.5(6) . .
C1 C2 C3 C4 1.2(10) . .
C2 C3 C4 C5 -1.2(11) . .
C3 C4 C5 C6 -0.4(11) . .
C4 C5 C6 C7 179.7(6) . .
C4 C5 C6 C1 1.8(9) . .
N1 C1 C6 C7 0.2(8) . .
C2 C1 C6 C7 -179.9(5) . .
N1 C1 C6 C5 178.2(5) . .
C2 C1 C6 C5 -1.8(9) . .
C5 C6 C7 C8 -177.2(6) . .
C1 C6 C7 C8 0.7(9) . .
C6 C7 C8 C9 -0.6(9) . .
C1 N1 C9 C8 1.3(8) . .
Tb1 N1 C9 C8 -178.8(4) . .
C1 N1 C9 C10 -178.9(5) . .
Tb1 N1 C9 C10 1.0(7) . .
C7 C8 C9 N1 -0.4(9) . .
C7 C8 C9 C10 179.8(5) . .
C11 N2 C10 C9 177.9(5) . .
Tb1 N2 C10 C9 11.4(7) . .
N1 C9 C10 N2 -8.7(8) . .
C8 C9 C10 N2 171.1(6) . .
C10 N2 C11 C12 -58.7(8) . .
Tb1 N2 C11 C12 106.7(6) . .
C10 N2 C11 C16 124.4(6) . .
Tb1 N2 C11 C16 -70.2(7) . .
C16 C11 C12 C13 0.1(9) . .
N2 C11 C12 C13 -176.7(5) . .
C11 C12 C13 C14 1.6(9) . .
C12 C13 C14 O2 177.9(6) . .
C12 C13 C14 C15 -2.8(9) . .
C17 O2 C14 C13 -6.1(9) . .
C17 O2 C14 C15 174.5(6) . .
C13 C14 C15 C16 2.4(10) . .
O2 C14 C15 C16 -178.3(6) . .
C14 C15 C16 C11 -0.6(11) . .
C12 C11 C16 C15 -0.6(10) . .
N2 C11 C16 C15 176.4(6) . .
C23 C18 C19 C20 -2.2(10) . .
C18 C19 C20 C21 2.4(11) . .
C19 C20 C21 C22 -2.4(11) . .
C20 C21 C22 C23 2.0(10) . .
C19 C18 C23 C22 1.8(9) . .
C19 C18 C23 C24 -179.9(5) . .
C21 C22 C23 C18 -1.8(9) . .
C21 C22 C23 C24 -180.0(5) . .
Tb1 O3 C24 C25 -6.6(9) . .
Tb1 O3 C24 C23 173.2(3) . .
C18 C23 C24 O3 -19.2(7) . .
C22 C23 C24 O3 159.0(5) . .
C18 C23 C24 C25 160.6(5) . .
C22 C23 C24 C25 -21.2(8) . .
O3 C24 C25 C26 -1.9(9) . .
C23 C24 C25 C26 178.3(5) . .
Tb1 O4 C26 C25 13.1(8) . .
Tb1 O4 C26 C27 -168.8(3) . .
C24 C25 C26 O4 -1.1(8) . .
C24 C25 C26 C27 -179.0(5) . .
O4 C26 C27 C28 161.1(5) . .
C25 C26 C27 C28 -20.8(8) . .
O4 C26 C27 C32 -20.3(7) . .
C25 C26 C27 C32 157.8(5) . .
C32 C27 C28 C29 -1.6(9) . .
C26 C27 C28 C29 177.0(5) . .
C27 C28 C29 C30 0.4(10) . .
C28 C29 C30 C31 1.1(10) . .
C29 C30 C31 C32 -1.3(10) . .
C30 C31 C32 C27 0.1(9) . .
C28 C27 C32 C31 1.3(8) . .
C26 C27 C32 C31 -177.3(5) . .
C38 C33 C34 C35 0.1(10) . .
C33 C34 C35 C36 -1.1(11) . .
C34 C35 C36 C37 0.9(11) . .
C35 C36 C37 C38 0.3(10) . .
C34 C33 C38 C37 1.1(9) . .
C34 C33 C38 C39 175.6(6) . .
C36 C37 C38 C33 -1.3(9) . .
C36 C37 C38 C39 -175.6(6) . .
Tb1 O5 C39 C40 14.4(9) . .
Tb1 O5 C39 C38 -165.5(4) . .
C33 C38 C39 O5 -16.7(8) . .
C37 C38 C39 O5 157.6(6) . .
C33 C38 C39 C40 163.4(6) . .
C37 C38 C39 C40 -22.3(9) . .
O5 C39 C40 C41 -13.6(9) . .
C38 C39 C40 C41 166.2(6) . .
Tb1 O6 C41 C40 9.3(9) . .
Tb1 O6 C41 C42 -173.6(8) . .
Tb1 O6 C41 C42' -168.7(6) . .
C39 C40 C41 O6 2.7(9) . .
C39 C40 C41 C42 -174.2(9) . .
C39 C40 C41 C42' -179.4(7) . .
O6 C41 C42 C43 -159.6(12) . .
C40 C41 C42 C43 17.6(18) . .
C42' C41 C42 C43 134(11) . .
O6 C41 C42 C47 15.6(17) . .
C40 C41 C42 C47 -167.2(11) . .
C42' C41 C42 C47 -51(10) . .
C47 C42 C43 C44 4(2) . .
C41 C42 C43 C44 178.7(12) . .
C42 C43 C44 C45 1(2) . .
C43 C44 C45 C46 -2(2) . .
C44 C45 C46 C47 -2(2) . .
C43 C42 C47 C46 -7(2) . .
C41 C42 C47 C46 177.9(11) . .
C45 C46 C47 C42 6(2) . .
O6 C41 C42' C43' 141.1(6) . .
C40 C41 C42' C43' -36.9(10) . .
C42 C41 C42' C43' -103(10) . .
O6 C41 C42' C47' -34.4(9) . .
C40 C41 C42' C47' 147.6(6) . .
C42 C41 C42' C47' 81(10) . .
C47' C42' C43' C44' 0.0 . .
C41 C42' C43' C44' -175.5(11) . .
C42' C43' C44' C45' 0.0 . .
C43' C44' C45' C46' 0.0 . .
C44' C45' C46' C47' 0.0 . .
C45' C46' C47' C42' 0.0 . .
C43' C42' C47' C46' 0.0 . .
C41 C42' C47' C46' 175.4(11) . .
C57 N3 C49 C54 -3.5(9) . .
Tb2 N3 C49 C54 -175.1(5) . .
C57 N3 C49 C50 176.9(6) . .
Tb2 N3 C49 C50 5.4(7) . .
Tb2 O7 C50 C51 -4.8(10) 2_676 .
Tb2 O7 C50 C51 177.5(5) . .
Tb2 O7 C50 C49 175.9(4) 2_676 .
Tb2 O7 C50 C49 -1.8(7) . .
N3 C49 C50 O7 -2.6(9) . .
C54 C49 C50 O7 177.9(6) . .
N3 C49 C50 C51 178.1(6) . .
C54 C49 C50 C51 -1.4(9) . .
O7 C50 C51 C52 -176.8(7) . .
C49 C50 C51 C52 2.5(11) . .
C50 C51 C52 C53 -2.5(13) . .
C51 C52 C53 C54 1.2(13) . .
C52 C53 C54 C55 178.5(8) . .
C52 C53 C54 C49 -0.2(12) . .
N3 C49 C54 C53 -179.2(7) . .
C50 C49 C54 C53 0.3(10) . .
N3 C49 C54 C55 2.0(9) . .
C50 C49 C54 C55 -178.5(6) . .
C53 C54 C55 C56 -178.7(7) . .
C49 C54 C55 C56 0.0(10) . .
C54 C55 C56 C57 -0.4(10) . .
C49 N3 C57 C56 3.1(9) . .
Tb2 N3 C57 C56 173.9(4) . .
C49 N3 C57 C58 -176.0(6) . .
Tb2 N3 C57 C58 -5.2(8) . .
C55 C56 C57 N3 -1.1(10) . .
C55 C56 C57 C58 178.0(6) . .
C59 N4 C58 C57 178.2(6) . .
Tb2 N4 C58 C57 -1.7(8) . .
N3 C57 C58 N4 4.4(10) . .
C56 C57 C58 N4 -174.7(6) . .
C58 N4 C59 C64 -165.5(6) . .
Tb2 N4 C59 C64 14.4(9) . .
C58 N4 C59 C60 15.5(10) . .
Tb2 N4 C59 C60 -164.7(5) . .
C64 C59 C60 C61 3.5(11) . .
N4 C59 C60 C61 -177.4(7) . .
C59 C60 C61 C62 -1.4(12) . .
C60 C61 C62 O8 179.3(7) . .
C60 C61 C62 C63 -0.6(12) . .
C48' O8 C62 C61 -163.8(11) . .
C48 O8 C62 C61 158.5(9) . .
C48' O8 C62 C63 16.1(16) . .
C48 O8 C62 C63 -21.6(12) . .
C61 C62 C63 C64 0.3(12) . .
O8 C62 C63 C64 -179.5(8) . .
C62 C63 C64 C59 2.0(12) . .
C60 C59 C64 C63 -3.8(11) . .
N4 C59 C64 C63 177.0(7) . .
C70 C65 C66 C67 -1.5(10) . .
C65 C66 C67 C68 -0.6(11) . .
C66 C67 C68 C69 2.4(12) . .
C67 C68 C69 C70 -2.2(11) . .
C68 C69 C70 C65 0.2(9) . .
C68 C69 C70 C71 179.2(6) . .
C66 C65 C70 C69 1.6(9) . .
C66 C65 C70 C71 -177.5(6) . .
Tb2 O9 C71 C72 7.1(9) . .
Tb2 O9 C71 C70 -173.2(4) . .
C69 C70 C71 O9 158.8(6) . .
C65 C70 C71 O9 -22.2(7) . .
C69 C70 C71 C72 -21.6(8) . .
C65 C70 C71 C72 157.5(5) . .
O9 C71 C72 C73 7.0(8) . .
C70 C71 C72 C73 -172.6(5) . .
Tb2 O10 C73 C72 -23.1(9) . .
Tb2 O10 C73 C74 155.0(4) . .
C71 C72 C73 O10 0.3(8) . .
C71 C72 C73 C74 -177.7(5) . .
O10 C73 C74 C79 22.9(8) . .
C72 C73 C74 C79 -158.9(6) . .
O10 C73 C74 C75 -151.8(6) . .
C72 C73 C74 C75 26.4(8) . .
C79 C74 C75 C76 -1.6(9) . .
C73 C74 C75 C76 173.1(6) . .
C74 C75 C76 C77 0.0(11) . .
C75 C76 C77 C78 2.1(12) . .
C76 C77 C78 C79 -2.6(11) . .
C75 C74 C79 C78 1.1(10) . .
C73 C74 C79 C78 -173.8(6) . .
C77 C78 C79 C74 1.0(11) . .
C85 C80 C81 C82 -1.0(10) . .
C80 C81 C82 C83 1.8(10) . .
C81 C82 C83 C84 -1.5(10) . .
C82 C83 C84 C85 0.4(10) . .
C81 C80 C85 C84 0.0(9) . .
C81 C80 C85 C86 174.5(6) . .
C83 C84 C85 C80 0.3(9) . .
C83 C84 C85 C86 -173.9(6) . .
Tb2 O11 C86 C87 26.4(9) . .
Tb2 O11 C86 C85 -152.3(4) . .
C80 C85 C86 O11 -2.1(8) . .
C84 C85 C86 O11 172.2(5) . .
C80 C85 C86 C87 179.0(6) . .
C84 C85 C86 C87 -6.7(9) . .
O11 C86 C87 C88 -5.0(10) . .
C85 C86 C87 C88 173.8(6) . .
Tb2 O12 C88 C87 -17.6(10) . .
Tb2 O12 C88 C89 162.4(4) . .
C86 C87 C88 O12 0.5(10) . .
C86 C87 C88 C89 -179.5(6) . .
O12 C88 C89 C90 -177.0(7) . .
C87 C88 C89 C90 3.0(11) . .
O12 C88 C89 C94 3.7(10) . .
C87 C88 C89 C94 -176.3(8) . .
C94 C89 C90 C91 -1.5(14) . .
C88 C89 C90 C91 179.2(8) . .
C89 C90 C91 C92 0.0(17) . .
C90 C91 C92 C93 2.2(16) . .
C91 C92 C93 C94 -3.0(16) . .
C90 C89 C94 C93 0.7(15) . .
C88 C89 C94 C93 -180.0(9) . .
C92 C93 C94 C89 1.5(17) . .
